data_2239042
loop_
_publ_author_name
'Parker, T. Gannon'
'Pubbi, Divya'
'Beehler, Austin'
'Albrecht-Schmitt, Thomas E.'

_publ_section_title
;
 1-Ethyl-3-methyl-1<i>H</i>-imidazol-3-ium spiropentaborate
;
_journal_coeditor_code LD2114
_journal_issue 2
_journal_name_full 'Acta Crystallographica Section E'
_journal_page_first o171
_journal_page_last o172
_journal_paper_doi 10.1107/S1600536813034363
_journal_volume 70
_journal_year 2014
_chemical_formula_iupac 'C6 H11 N2 +, B5 H4 O10 -'
_chemical_formula_moiety 'C6 H11 N2 +, B5 H4 O10 -'
_chemical_formula_sum 'C6 H15 B5 N2 O10'
_chemical_formula_weight 329.25
_chemical_name_common
;
1-Ethyl-3-methyl-1<i>H</i>-imidazol-3-ium spiropentaborate
;
_chemical_name_systematic
;
1-Ethyl-3-methyl-1<i>H</i>-imidazolium
4,8,10-tetrahydroxyspiro[5.5]pentaboroxan-6-uide
;
_space_group_IT_number 14
_symmetry_cell_setting monoclinic
_symmetry_space_group_name_Hall '-P 2ybc'
_symmetry_space_group_name_H-M 'P 1 21/c 1'
_atom_sites_solution_hydrogens difmap
_atom_sites_solution_primary direct
_atom_sites_solution_secondary difmap
_audit_creation_method SHELXL-97
_cell_angle_alpha 90.00
_cell_angle_beta 92.181(2)
_cell_angle_gamma 90.00
_cell_formula_units_Z 4
_cell_length_a 9.3599(12)
_cell_length_b 15.1128(19)
_cell_length_c 10.4770(13)
_cell_measurement_reflns_used 3404
_cell_measurement_temperature 100(2)
_cell_measurement_theta_max 27.52
_cell_measurement_theta_min 2.18
_cell_volume 1480.9(3)
_computing_cell_refinement 'SAINT (Bruker, 1999)'
_computing_data_collection 'SMART (Bruker, 2000)'
_computing_data_reduction 'SAINT and XPREP (Bruker, 1999)'
_computing_molecular_graphics
;<i>SHELXP97</i> (Sheldrick, 2008) and
<i>CrystalMaker</i> (Kohn, 1995)
;
_computing_publication_material 'publCIF (Westrip, 2010)'
_computing_structure_refinement 'SHELXL97 (Sheldrick, 2008)'
_computing_structure_solution 'SHELXS97 (Sheldrick, 2008)'
_diffrn_ambient_temperature 100(2)
_diffrn_measured_fraction_theta_full 0.998
_diffrn_measured_fraction_theta_max 0.998
_diffrn_measurement_device_type 'Bruker D8 Quest'
_diffrn_measurement_method '0.5\% wide \w exposures'
_diffrn_radiation_monochromator graphite
_diffrn_radiation_source 'I\ms microfocused'
_diffrn_radiation_type MoK\a
_diffrn_radiation_wavelength 0.71073
_diffrn_reflns_av_R_equivalents 0.0344
_diffrn_reflns_av_sigmaI/netI 0.0196
_diffrn_reflns_limit_h_max 12
_diffrn_reflns_limit_h_min -12
_diffrn_reflns_limit_k_max 19
_diffrn_reflns_limit_k_min -19
_diffrn_reflns_limit_l_max 13
_diffrn_reflns_limit_l_min -13
_diffrn_reflns_number 22780
_diffrn_reflns_theta_full 27.52
_diffrn_reflns_theta_max 27.52
_diffrn_reflns_theta_min 2.18
_diffrn_standards_decay_% 0
_diffrn_standards_interval_count 0
_diffrn_standards_number 0
_exptl_absorpt_coefficient_mu 0.128
_exptl_absorpt_correction_T_max 0.987
_exptl_absorpt_correction_T_min 0.970
_exptl_absorpt_correction_type multi-scan
_exptl_absorpt_process_details '(SADABS; Sheldrick, 1997)'
_exptl_crystal_colour Colorless
_exptl_crystal_density_diffrn 1.477
_exptl_crystal_density_method 'not measured'
_exptl_crystal_description Block
_exptl_crystal_F_000 680
_exptl_crystal_size_max 0.3
_exptl_crystal_size_mid 0.2
_exptl_crystal_size_min 0.1
_refine_diff_density_max 0.273
_refine_diff_density_min -0.221
_refine_ls_extinction_method none
_refine_ls_goodness_of_fit_ref 1.042
_refine_ls_hydrogen_treatment mixed
_refine_ls_matrix_type full
_refine_ls_number_parameters 226
_refine_ls_number_reflns 3404
_refine_ls_number_restraints 0
_refine_ls_restrained_S_all 1.042
_refine_ls_R_factor_all 0.0411
_refine_ls_R_factor_gt 0.0329
_refine_ls_shift/su_max 0.001
_refine_ls_shift/su_mean 0.000
_refine_ls_structure_factor_coef Fsqd
_refine_ls_weighting_details 'calc w=1/[\s^2^(Fo^2^)+(0.0442P)^2^+0.5004P] where P=(Fo^2^+2Fc^2^)/3'
_refine_ls_weighting_scheme calc
_refine_ls_wR_factor_gt 0.0825
_refine_ls_wR_factor_ref 0.0877
_reflns_number_gt 2902
_reflns_number_total 3404
_reflns_threshold_expression I>2sigma(I)
_cod_data_source_file ld2114sup1.cf
_cod_data_source_block I
_cod_original_sg_symbol_H-M 'P 21/c'
_cod_database_code 2239042
_cod_database_fobs_code 2239042

loop_
_symmetry_equiv_pos_as_xyz
'x, y, z'
'-x, y+1/2, -z+1/2'
'-x, -y, -z'
'x, -y-1/2, z-1/2'

loop_
_atom_site_type_symbol
_atom_site_label
_atom_site_fract_x
_atom_site_fract_y
_atom_site_fract_z
_atom_site_U_iso_or_equiv
_atom_site_adp_type
_atom_site_calc_flag
_atom_site_refinement_flags
_atom_site_occupancy
_atom_site_symmetry_multiplicity
O O1 0.92508(8) 0.16731(5) 0.69807(7) 0.01589(17) Uani d . 1 1
O O6 1.49330(8) 0.16170(5) 0.52890(7) 0.01567(17) Uani d . 1 1
O O3 1.08727(8) 0.08183(5) 0.57803(7) 0.01407(17) Uani d . 1 1
O O5 1.33102(8) 0.07833(5) 0.65159(7) 0.01398(17) Uani d . 1 1
O O2 1.17600(8) 0.18727(5) 0.73424(7) 0.01490(17) Uani d . 1 1
O O4 1.24439(8) 0.19660(5) 0.51455(7) 0.01469(17) Uani d . 1 1
O O9 0.83683(8) 0.05749(6) 0.56047(8) 0.01843(18) Uani d . 1 1
O O7 1.57125(9) 0.03768(5) 0.65252(8) 0.01789(18) Uani d . 1 1
O O8 1.40915(9) 0.26406(6) 0.37734(8) 0.02090(19) Uani d . 1 1
O O10 1.00812(9) 0.25571(6) 0.86757(8) 0.01941(19) Uani d . 1 1
B B1 0.95195(13) 0.10211(8) 0.60986(11) 0.0140(2) Uani d . 1 1
B B3 1.21157(12) 0.13593(8) 0.61957(11) 0.0128(2) Uani d . 1 1
B B2 1.03975(13) 0.20424(8) 0.76705(12) 0.0146(2) Uani d . 1 1
B B4 1.46484(13) 0.09275(8) 0.61107(11) 0.0136(2) Uani d . 1 1
B B5 1.37948(13) 0.20780(8) 0.47349(12) 0.0146(2) Uani d . 1 1
N N2 0.69980(10) 0.11782(7) 0.14371(9) 0.0194(2) Uani d . 1 1
N N1 0.70973(12) 0.02735(7) -0.01465(9) 0.0227(2) Uani d . 1 1
C C2 0.73105(14) 0.11083(8) -0.06212(11) 0.0217(3) Uani d . 1 1
H H2A 0.7474 0.1259 -0.1484 0.026 Uiso calc R 1 1
C C3 0.72443(13) 0.16723(8) 0.03697(11) 0.0222(3) Uani d . 1 1
H H3A 0.7349 0.2297 0.0336 0.027 Uiso calc R 1 1
C C5 0.7149(2) -0.05582(9) -0.08757(13) 0.0378(4) Uani d . 1 1
H H5A 0.6548 -0.0500 -0.1669 0.045 Uiso calc R 1 1
H H5B 0.6752 -0.1044 -0.0363 0.045 Uiso calc R 1 1
C C4 0.68454(14) 0.15161(9) 0.27388(12) 0.0270(3) Uani d . 1 1
H H4A 0.6555 0.1033 0.3296 0.041 Uiso calc R 1 1
H H4B 0.6117 0.1982 0.2730 0.041 Uiso calc R 1 1
H H4C 0.7762 0.1759 0.3059 0.041 Uiso calc R 1 1
C C1 0.69163(14) 0.03353(9) 0.11043(11) 0.0240(3) Uani d . 1 1
H H1A 0.6755 -0.0146 0.1664 0.029 Uiso calc R 1 1
C C6 0.8655(3) -0.07868(12) -0.12121(18) 0.0576(5) Uani d . 1 1
H H6A 0.9059 -0.0300 -0.1701 0.086 Uiso calc R 1 1
H H6B 0.8647 -0.1328 -0.1727 0.086 Uiso calc R 1 1
H H6C 0.9238 -0.0881 -0.0427 0.086 Uiso calc R 1 1
H H1 1.656(2) 0.0489(12) 0.6215(16) 0.042(5) Uiso d . 1 1
H H2 1.3336(19) 0.2818(11) 0.3353(16) 0.034(4) Uiso d . 1 1
H H3 0.864(2) 0.0145(13) 0.5119(18) 0.047(5) Uiso d . 1 1
H H4 1.081(2) 0.2741(13) 0.9101(19) 0.049(5) Uiso d . 1 1

loop_
_atom_site_aniso_label
_atom_site_aniso_U_11
_atom_site_aniso_U_22
_atom_site_aniso_U_33
_atom_site_aniso_U_12
_atom_site_aniso_U_13
_atom_site_aniso_U_23
O1 0.0107(4) 0.0196(4) 0.0174(4) 0.0003(3) 0.0014(3) -0.0044(3)
O6 0.0100(4) 0.0192(4) 0.0179(4) -0.0003(3) 0.0018(3) 0.0048(3)
O3 0.0102(4) 0.0169(4) 0.0152(4) -0.0010(3) 0.0019(3) -0.0035(3)
O5 0.0107(4) 0.0162(4) 0.0152(4) 0.0002(3) 0.0019(3) 0.0025(3)
O2 0.0114(4) 0.0191(4) 0.0142(4) -0.0019(3) 0.0014(3) -0.0035(3)
O4 0.0113(4) 0.0176(4) 0.0153(4) 0.0011(3) 0.0016(3) 0.0032(3)
O9 0.0108(4) 0.0223(4) 0.0223(4) -0.0012(3) 0.0028(3) -0.0094(3)
O7 0.0114(4) 0.0211(4) 0.0213(4) 0.0019(3) 0.0028(3) 0.0056(3)
O8 0.0121(4) 0.0272(5) 0.0234(4) 0.0007(3) 0.0016(3) 0.0115(3)
O10 0.0124(4) 0.0260(4) 0.0199(4) -0.0009(3) 0.0017(3) -0.0088(3)
B1 0.0125(5) 0.0162(6) 0.0135(5) 0.0004(4) 0.0015(4) 0.0005(4)
B3 0.0106(5) 0.0158(6) 0.0121(5) -0.0008(4) 0.0016(4) -0.0008(4)
B2 0.0132(6) 0.0156(6) 0.0152(6) -0.0008(4) 0.0011(4) 0.0012(4)
B4 0.0131(5) 0.0154(6) 0.0124(5) -0.0006(4) 0.0011(4) -0.0008(4)
B5 0.0132(6) 0.0158(6) 0.0148(5) -0.0007(4) 0.0010(4) -0.0003(4)
N2 0.0180(5) 0.0238(5) 0.0164(5) 0.0005(4) 0.0032(4) 0.0010(4)
N1 0.0336(6) 0.0176(5) 0.0170(5) -0.0006(4) 0.0005(4) 0.0030(4)
C2 0.0284(6) 0.0190(6) 0.0181(5) 0.0014(5) 0.0042(5) 0.0055(4)
C3 0.0260(6) 0.0193(6) 0.0214(6) 0.0011(5) 0.0042(5) 0.0037(5)
C5 0.0731(11) 0.0168(6) 0.0230(6) -0.0010(7) -0.0052(7) 0.0001(5)
C4 0.0280(7) 0.0351(7) 0.0183(6) -0.0005(5) 0.0064(5) -0.0040(5)
C1 0.0309(7) 0.0228(6) 0.0184(6) -0.0039(5) 0.0009(5) 0.0048(5)
C6 0.0941(15) 0.0324(9) 0.0470(10) 0.0266(9) 0.0111(10) -0.0080(7)

loop_
_atom_type_symbol
_atom_type_description
_atom_type_scat_dispersion_real
_atom_type_scat_dispersion_imag
_atom_type_scat_source
C C 0.0033 0.0016 'International Tables Vol C Tables 4.2.6.8 and 6.1.1.4'
H H 0.0000 0.0000 'International Tables Vol C Tables 4.2.6.8 and 6.1.1.4'
B B 0.0013 0.0007 'International Tables Vol C Tables 4.2.6.8 and 6.1.1.4'
N N 0.0061 0.0033 'International Tables Vol C Tables 4.2.6.8 and 6.1.1.4'
O O 0.0106 0.0060 'International Tables Vol C Tables 4.2.6.8 and 6.1.1.4'

loop_
_geom_angle_atom_site_label_1
_geom_angle_atom_site_label_2
_geom_angle_atom_site_label_3
_geom_angle
B1 O1 B2 118.59(9)
B5 O6 B4 118.51(9)
B1 O3 B3 122.39(9)
B4 O5 B3 123.09(9)
B2 O2 B3 123.19(9)
B5 O4 B3 122.40(9)
B1 O9 H3 110.2(12)
B4 O7 H1 114.9(12)
B5 O8 H2 112.8(11)
B2 O10 H4 113.9(13)
O9 B1 O3 121.94(10)
O9 B1 O1 116.60(10)
O3 B1 O1 121.41(10)
O5 B3 O4 111.49(9)
O5 B3 O3 109.22(9)
O4 B3 O3 108.02(8)
O5 B3 O2 108.86(9)
O4 B3 O2 109.87(9)
O3 B3 O2 109.35(8)
O10 B2 O2 122.81(10)
O10 B2 O1 116.70(10)
O2 B2 O1 120.49(10)
O5 B4 O7 118.49(10)
O5 B4 O6 121.20(10)
O7 B4 O6 120.31(10)
O8 B5 O4 122.14(10)
O8 B5 O6 116.87(10)
O4 B5 O6 120.99(10)
C1 N2 C3 108.62(10)
C1 N2 C4 124.99(11)
C3 N2 C4 126.39(11)
C1 N1 C2 108.53(10)
C1 N1 C5 125.35(11)
C2 N1 C5 126.02(11)
C3 C2 N1 106.90(10)
C3 C2 H2A 126.6
N1 C2 H2A 126.6
C2 C3 N2 107.35(11)
C2 C3 H3A 126.3
N2 C3 H3A 126.3
N1 C5 C6 111.52(14)
N1 C5 H5A 109.3
C6 C5 H5A 109.3
N1 C5 H5B 109.3
C6 C5 H5B 109.3
H5A C5 H5B 108.0
N2 C4 H4A 109.5
N2 C4 H4B 109.5
H4A C4 H4B 109.5
N2 C4 H4C 109.5
H4A C4 H4C 109.5
H4B C4 H4C 109.5
N2 C1 N1 108.60(10)
N2 C1 H1A 125.7
N1 C1 H1A 125.7
C5 C6 H6A 109.5
C5 C6 H6B 109.5
H6A C6 H6B 109.5
C5 C6 H6C 109.5
H6A C6 H6C 109.5
H6B C6 H6C 109.5

loop_
_geom_bond_atom_site_label_1
_geom_bond_atom_site_label_2
_geom_bond_distance
O1 B1 1.3805(14)
O1 B2 1.3881(14)
O6 B5 1.3822(14)
O6 B4 1.3839(14)
O3 B1 1.3571(14)
O3 B3 1.4740(14)
O5 B4 1.3553(14)
O5 B3 1.4463(14)
O2 B2 1.3578(14)
O2 B3 1.4788(13)
O4 B5 1.3615(14)
O4 B3 1.4736(14)
O9 B1 1.3569(14)
O9 H3 0.87(2)
O7 B4 1.3566(15)
O7 H1 0.88(2)
O8 B5 1.3550(15)
O8 H2 0.861(18)
O10 B2 1.3512(15)
O10 H4 0.85(2)
N2 C1 1.3221(17)
N2 C3 1.3715(15)
N2 C4 1.4683(15)
N1 C1 1.3311(15)
N1 C2 1.3735(15)
N1 C5 1.4726(16)
C2 C3 1.3464(17)
C2 H2A 0.9500
C3 H3A 0.9500
C5 C6 1.506(3)
C5 H5A 0.9900
C5 H5B 0.9900
C4 H4A 0.9800
C4 H4B 0.9800
C4 H4C 0.9800
C1 H1A 0.9500
C6 H6A 0.9800
C6 H6B 0.9800
C6 H6C 0.9800

loop_
_geom_hbond_atom_site_label_D
_geom_hbond_atom_site_label_H
_geom_hbond_atom_site_label_A
_geom_hbond_site_symmetry_A
_geom_hbond_distance_DH
_geom_hbond_distance_HA
_geom_hbond_distance_DA
_geom_hbond_angle_DHA
O7 H1 O9 1_655 0.88(2) 1.84(2) 2.7169(12) 172.8(17)
O8 H2 O2 4_565 0.861(18) 1.843(18) 2.7022(12) 174.9(17)
O9 H3 O3 3_756 0.87(2) 1.80(2) 2.6687(11) 174.3(18)
O10 H4 O4 4_566 0.85(2) 1.90(2) 2.7426(12) 173.9(19)
C1 H1A O5 3_756 0.95 2.14 3.0265(14) 154.9
C4 H4C O10 4_565 0.98 2.47 3.4456(16) 174.7
